data_4102391
loop_
_publ_author_name
'Tomonori Misaki'
'Gouta Takimoto'
'Takashi Sugimura'

_publ_section_title
;
 Direct Asymmetric Aldol Reaction of 5H-Oxazol-4-ones with Aldehydes
 Catalyzed by Chiral Guanidines
;
_journal_name_full 'Journal of the American Chemical Society'
_journal_page_first 6286
_journal_page_last 6287
_journal_paper_doi 10.1021/ja101216x
_journal_volume 132
_journal_year 2010
_chemical_absolute_configuration ad
_chemical_formula_moiety 'C16 H18 Br N O4 '
_chemical_formula_sum 'C16 H18 Br N O4'
_chemical_formula_weight 368.23
_space_group_IT_number 19
_symmetry_cell_setting orthorhombic
_symmetry_Int_Tables_number 19
_symmetry_space_group_name_Hall 'P 2ac 2ab'
_symmetry_space_group_name_H-M 'P 21 21 21'
_cell_angle_alpha 90.0000
_cell_angle_beta 90.0000
_cell_angle_gamma 90.0000
_cell_formula_units_Z 4
_cell_length_a 7.4681(17)
_cell_length_b 12.7255(16)
_cell_length_c 17.4475(18)
_cell_measurement_reflns_used all
_cell_measurement_temperature 292.1
_cell_measurement_theta_max 27.5
_cell_measurement_theta_min 0.0
_cell_volume 1658.1(5)
_computing_cell_refinement 'Rigaku Diffractometer Controller'
_computing_data_collection 'Rigaku Diffractometer Controller'
_computing_data_reduction CrystalStructure
_computing_publication_material 'CrystalStructure 3.8'
_computing_structure_refinement CRYSTALS
_computing_structure_solution SIR2004
_diffrn_ambient_temperature 292.1
_diffrn_measured_fraction_theta_full 0.989
_diffrn_measured_fraction_theta_max 0.989
_diffrn_measurement_device_type 'Quantum CCD1 on Rigaku AFC-7R'
_diffrn_measurement_method PHIOMEGA
_diffrn_radiation_type 'Mo K\a'
_diffrn_radiation_wavelength 0.71069
_diffrn_reflns_av_R_equivalents 0.077
_diffrn_reflns_limit_h_max 9
_diffrn_reflns_limit_h_min -9
_diffrn_reflns_limit_k_max 16
_diffrn_reflns_limit_k_min -15
_diffrn_reflns_limit_l_max 22
_diffrn_reflns_limit_l_min -22
_diffrn_reflns_number 12854
_diffrn_reflns_theta_full 27.49
_diffrn_reflns_theta_max 27.49
_exptl_absorpt_coefficient_mu 2.503
_exptl_absorpt_correction_T_max 1.2650
_exptl_absorpt_correction_T_min 0.4992
_exptl_absorpt_correction_type empirical
_exptl_absorpt_process_details
;
HIGASHI, T. (1995). Abscor - empirical Absorption Correction, 
Rigaku Corporation, Tokyo, Japan. 
;
_exptl_crystal_colour clear
_exptl_crystal_density_diffrn 1.475
_exptl_crystal_density_method 'not measured'
_exptl_crystal_description block
_exptl_crystal_F_000 752.00
_exptl_crystal_size_max 0.50
_exptl_crystal_size_mid 0.45
_exptl_crystal_size_min 0.40
_refine_diff_density_max 0.70
_refine_diff_density_min -0.75
_refine_ls_abs_structure_details 'Flack, H. D. (1983), Acta Cryst. A39, 876-881.  1506 Friedel Pairs'
_refine_ls_abs_structure_Flack 0.04(2)
_refine_ls_extinction_coef 314(28)
_refine_ls_extinction_method 'Larson (1970) Crystallographic Computing eq. 22'
_refine_ls_goodness_of_fit_ref 1.160
_refine_ls_hydrogen_treatment refall
_refine_ls_number_parameters 219
_refine_ls_number_reflns 1951
_refine_ls_R_factor_gt 0.0642
_refine_ls_shift/su_max 0.0000
_refine_ls_structure_factor_coef F
_refine_ls_weighting_details
;
    Chebychev polynomial with 3 parameters (Carruthers & Watkin, 1979)
    8.6143    -4.3360    6.1533
;
_refine_ls_weighting_scheme calc
_refine_ls_wR_factor_ref 0.0620
_reflns_number_gt 1951
_reflns_number_total 3670
_reflns_threshold_expression F^2^>2.0\s(F^2^)
_cod_data_source_file ja101216x_si_001.cif
_cod_data_source_block '_misaki1'
_cod_original_formula_sum 'C16 H18 Br N O4 '
_cod_database_code 4102391

loop_
_symmetry_equiv_pos_site_id
_symmetry_equiv_pos_as_xyz
1 +X,+Y,+Z
2 1/2+X,1/2-Y,-Z
3 -X,1/2+Y,1/2-Z
4 1/2-X,-Y,1/2+Z

loop_
_atom_site_label
_atom_site_type_symbol
_atom_site_fract_x
_atom_site_fract_y
_atom_site_fract_z
_atom_site_U_iso_or_equiv
_atom_site_adp_type
_atom_site_occupancy
_atom_site_symmetry_multiplicity
_atom_site_calc_flag
_atom_site_refinement_flags
Br(1) Br 0.32950(12) 0.26556(8) -0.14876(4) 0.0939(3) Uani 1.00 1 d .
O(1) O 0.3496(6) 0.2284(3) 0.2407(2) 0.0585(12) Uani 1.00 1 d .
O(2) O 0.4460(7) 0.4381(4) 0.3617(3) 0.0778(17) Uani 1.00 1 d .
O(3) O 0.0934(6) 0.2984(3) 0.3504(2) 0.0631(13) Uani 1.00 1 d .
O(4) O 0.0607(10) 0.3665(4) 0.4681(3) 0.096(2) Uani 1.00 1 d .
N(1) N 0.3973(8) 0.4039(4) 0.2331(3) 0.0614(18) Uani 1.00 1 d .
C(1) C 0.3268(9) 0.2791(6) -0.0410(3) 0.062(2) Uani 1.00 1 d .
C(2) C 0.3165(13) 0.3772(7) -0.0093(4) 0.078(2) Uani 1.00 1 d .
C(3) C 0.3393(13) 0.1920(6) 0.0040(4) 0.079(2) Uani 1.00 1 d .
C(4) C 0.3287(13) 0.3893(6) 0.0682(3) 0.071(2) Uani 1.00 1 d .
C(5) C 0.3467(11) 0.2034(5) 0.0832(3) 0.068(2) Uani 1.00 1 d .
C(6) C 0.3410(10) 0.3031(5) 0.1150(3) 0.0518(18) Uani 1.00 1 d .
C(7) C 0.3629(9) 0.3160(6) 0.1986(3) 0.056(2) Uani 1.00 1 d .
C(8) C 0.4140(10) 0.3779(6) 0.3099(4) 0.061(2) Uani 1.00 1 d .
C(9) C 0.3948(8) 0.2583(5) 0.3182(3) 0.0562(18) Uani 1.00 1 d .
C(10) C 0.5682(9) 0.2046(7) 0.3411(4) 0.079(2) Uani 1.00 1 d .
C(11) C 0.2462(9) 0.2331(6) 0.3746(3) 0.063(2) Uani 1.00 1 d .
C(12) C 0.0244(10) 0.3658(6) 0.4024(5) 0.069(2) Uani 1.00 1 d .
C(13) C -0.1037(13) 0.4380(6) 0.3651(6) 0.102(3) Uani 1.00 1 d .
C(14) C 0.1863(14) 0.1191(6) 0.3845(4) 0.083(2) Uani 1.00 1 d .
C(15) C 0.1201(19) 0.0674(8) 0.3155(6) 0.132(4) Uani 1.00 1 d .
C(16) C 0.0456(15) 0.1119(7) 0.4495(5) 0.101(3) Uani 1.00 1 d .
H(1) H 0.3047 0.4364 -0.0421 0.094 Uiso 1.00 1 c R
H(2) H 0.3365 0.1252 -0.0203 0.095 Uiso 1.00 1 c R
H(3) H 0.3273 0.4570 0.0912 0.085 Uiso 1.00 1 c R
H(4) H 0.3568 0.1437 0.1157 0.082 Uiso 1.00 1 c R
H(5) H 0.6645 0.2505 0.3291 0.095 Uiso 1.00 1 c R
H(6) H 0.5679 0.1906 0.3946 0.095 Uiso 1.00 1 c R
H(7) H 0.5823 0.1405 0.3138 0.095 Uiso 1.00 1 c R
H(8) H 0.2829 0.2578 0.4235 0.076 Uiso 1.00 1 c R
H(9) H -0.2205 0.4084 0.3654 0.122 Uiso 1.00 1 c R
H(10) H -0.1054 0.5036 0.3912 0.122 Uiso 1.00 1 c R
H(11) H -0.0658 0.4484 0.3137 0.122 Uiso 1.00 1 c R
H(12) H 0.2874 0.0804 0.4016 0.099 Uiso 1.00 1 c R
H(13) H 0.2160 0.0367 0.2875 0.158 Uiso 1.00 1 c R
H(14) H 0.0367 0.0144 0.3294 0.158 Uiso 1.00 1 c R
H(15) H 0.0622 0.1186 0.2845 0.158 Uiso 1.00 1 c R
H(16) H -0.0694 0.1204 0.4270 0.121 Uiso 1.00 1 c R
H(17) H 0.0509 0.0464 0.4754 0.121 Uiso 1.00 1 c R
H(18) H 0.0666 0.1672 0.4849 0.121 Uiso 1.00 1 c R

loop_
_atom_site_aniso_label
_atom_site_aniso_U_11
_atom_site_aniso_U_22
_atom_site_aniso_U_33
_atom_site_aniso_U_12
_atom_site_aniso_U_13
_atom_site_aniso_U_23
Br(1) 0.0975(6) 0.1343(8) 0.0500(3) -0.0140(6) -0.0050(4) -0.0025(4)
O(1) 0.078(2) 0.049(2) 0.0482(19) 0.008(2) -0.001(2) 0.004(2)
O(2) 0.087(3) 0.084(3) 0.063(3) -0.011(3) 0.003(2) -0.013(3)
O(3) 0.066(2) 0.068(3) 0.055(2) 0.007(2) -0.001(2) 0.006(2)
O(4) 0.129(5) 0.084(4) 0.075(3) 0.023(3) 0.021(3) -0.008(3)
N(1) 0.084(4) 0.048(3) 0.053(3) -0.003(2) 0.004(2) -0.001(2)
C(1) 0.055(3) 0.074(5) 0.058(3) -0.003(4) -0.005(3) -0.002(4)
C(2) 0.085(5) 0.093(6) 0.057(3) -0.011(5) -0.009(4) 0.017(4)
C(3) 0.089(5) 0.071(5) 0.078(4) 0.008(4) -0.005(4) -0.014(4)
C(4) 0.091(5) 0.070(4) 0.053(3) -0.005(5) -0.012(4) 0.000(3)
C(5) 0.088(5) 0.059(4) 0.057(3) -0.007(4) -0.007(4) 0.000(3)
C(6) 0.053(3) 0.059(4) 0.044(2) -0.005(3) -0.003(3) 0.004(2)
C(7) 0.048(4) 0.060(4) 0.060(3) 0.004(3) 0.008(3) -0.005(3)
C(8) 0.063(4) 0.060(4) 0.058(3) -0.004(3) 0.004(3) -0.002(3)
C(9) 0.068(4) 0.059(4) 0.042(2) -0.006(3) 0.003(2) -0.007(3)
C(10) 0.061(4) 0.117(6) 0.061(4) 0.019(4) 0.006(3) 0.009(4)
C(11) 0.076(4) 0.063(5) 0.050(3) 0.011(3) -0.006(2) -0.013(3)
C(12) 0.062(4) 0.061(5) 0.084(5) -0.001(3) 0.015(4) 0.015(4)
C(13) 0.084(5) 0.073(5) 0.148(9) 0.017(4) 0.009(6) 0.016(6)
C(14) 0.104(6) 0.070(5) 0.073(4) -0.001(5) 0.012(4) -0.009(3)
C(15) 0.195(14) 0.102(8) 0.099(7) -0.028(8) 0.033(8) -0.002(6)
C(16) 0.108(7) 0.081(6) 0.113(7) -0.006(5) 0.039(6) 0.009(5)

loop_
_atom_type_symbol
_atom_type_description
_atom_type_scat_dispersion_real
_atom_type_scat_dispersion_imag
_atom_type_scat_source
Br Br -0.290 2.459
;
International Tables for Crystallography
(1992, Vol. C, Tables 4.2.6.8 and 6.1.1.4)
;
O O 0.011 0.006
;
International Tables for Crystallography
(1992, Vol. C, Tables 4.2.6.8 and 6.1.1.4)
;
N N 0.006 0.003
;
International Tables for Crystallography
(1992, Vol. C, Tables 4.2.6.8 and 6.1.1.4)
;
C C 0.003 0.002
;
International Tables for Crystallography
(1992, Vol. C, Tables 4.2.6.8 and 6.1.1.4)
;
H H 0.000 0.000
;
International Tables for Crystallography
(1992, Vol. C, Table 6.1.1.4)
;

loop_
_geom_angle_atom_site_label_1
_geom_angle_atom_site_label_2
_geom_angle_atom_site_label_3
_geom_angle
_geom_angle_publ_flag
C(7) O(1) C(9) 106.1(4) yes
C(11) O(3) C(12) 117.4(5) yes
C(7) N(1) C(8) 105.1(5) yes
Br(1) C(1) C(2) 119.1(5) yes
Br(1) C(1) C(3) 119.9(5) yes
C(2) C(1) C(3) 121.0(6) yes
C(1) C(2) C(4) 120.0(7) yes
C(1) C(3) C(5) 119.4(7) yes
C(2) C(4) C(6) 120.3(7) yes
C(3) C(5) C(6) 119.5(6) yes
C(4) C(6) C(5) 119.7(5) yes
C(4) C(6) C(7) 120.5(6) yes
C(5) C(6) C(7) 119.6(5) yes
O(1) C(7) N(1) 118.6(5) yes
O(1) C(7) C(6) 116.2(5) yes
N(1) C(7) C(6) 125.2(6) yes
O(2) C(8) N(1) 126.1(6) yes
O(2) C(8) C(9) 125.2(6) yes
N(1) C(8) C(9) 108.6(5) yes
O(1) C(9) C(8) 101.2(4) yes
O(1) C(9) C(10) 109.1(5) yes
O(1) C(9) C(11) 112.3(5) yes
C(8) C(9) C(10) 113.0(5) yes
C(8) C(9) C(11) 109.8(5) yes
C(10) C(9) C(11) 111.0(5) yes
O(3) C(11) C(9) 105.1(5) yes
O(3) C(11) C(14) 110.0(6) yes
C(9) C(11) C(14) 119.2(6) yes
O(3) C(12) O(4) 124.9(7) yes
O(3) C(12) C(13) 110.2(7) yes
O(4) C(12) C(13) 124.9(8) yes
C(11) C(14) C(15) 115.7(7) yes
C(11) C(14) C(16) 109.7(6) yes
C(15) C(14) C(16) 110.3(9) yes
C(1) C(2) H(1) 119.1 no
C(4) C(2) H(1) 120.9 no
C(1) C(3) H(2) 118.0 no
C(5) C(3) H(2) 122.5 no
C(2) C(4) H(3) 121.4 no
C(6) C(4) H(3) 118.3 no
C(3) C(5) H(4) 120.8 no
C(6) C(5) H(4) 119.7 no
C(9) C(10) H(5) 108.1 no
C(9) C(10) H(6) 109.9 no
C(9) C(10) H(7) 110.4 no
H(5) C(10) H(6) 109.5 no
H(5) C(10) H(7) 109.5 no
H(6) C(10) H(7) 109.5 no
O(3) C(11) H(8) 107.2 no
C(9) C(11) H(8) 107.6 no
C(14) C(11) H(8) 107.3 no
C(12) C(13) H(9) 110.2 no
C(12) C(13) H(10) 110.2 no
C(12) C(13) H(11) 108.0 no
H(9) C(13) H(10) 109.5 no
H(9) C(13) H(11) 109.5 no
H(10) C(13) H(11) 109.5 no
C(11) C(14) H(12) 107.2 no
C(15) C(14) H(12) 107.2 no
C(16) C(14) H(12) 106.2 no
C(14) C(15) H(13) 110.7 no
C(14) C(15) H(14) 109.4 no
C(14) C(15) H(15) 108.4 no
H(13) C(15) H(14) 109.5 no
H(13) C(15) H(15) 109.5 no
H(14) C(15) H(15) 109.5 no
C(14) C(16) H(16) 107.8 no
C(14) C(16) H(17) 111.9 no
C(14) C(16) H(18) 108.7 no
H(16) C(16) H(17) 109.5 no
H(16) C(16) H(18) 109.5 no
H(17) C(16) H(18) 109.5 no

loop_
_geom_bond_atom_site_label_1
_geom_bond_atom_site_label_2
_geom_bond_distance
_geom_bond_publ_flag
Br(1) C(1) 1.888(6) yes
O(1) C(7) 1.338(8) yes
O(1) C(9) 1.444(6) yes
O(2) C(8) 1.208(9) yes
O(3) C(11) 1.474(8) yes
O(3) C(12) 1.351(9) yes
O(4) C(12) 1.178(10) yes
N(1) C(7) 1.295(9) yes
N(1) C(8) 1.386(9) yes
C(1) C(2) 1.367(11) yes
C(1) C(3) 1.362(11) yes
C(2) C(4) 1.364(9) yes
C(3) C(5) 1.391(10) yes
C(4) C(6) 1.371(9) yes
C(5) C(6) 1.386(9) yes
C(6) C(7) 1.477(8) yes
C(8) C(9) 1.536(10) yes
C(9) C(10) 1.518(10) yes
C(9) C(11) 1.518(9) yes
C(11) C(14) 1.527(11) yes
C(12) C(13) 1.477(12) yes
C(14) C(15) 1.459(13) yes
C(14) C(16) 1.549(14) yes
C(2) H(1) 0.950 no
C(3) H(2) 0.950 no
C(4) H(3) 0.950 no
C(5) H(4) 0.950 no
C(10) H(5) 0.950 no
C(10) H(6) 0.950 no
C(10) H(7) 0.950 no
C(11) H(8) 0.950 no
C(13) H(9) 0.950 no
C(13) H(10) 0.950 no
C(13) H(11) 0.950 no
C(14) H(12) 0.950 no
C(15) H(13) 0.950 no
C(15) H(14) 0.950 no
C(15) H(15) 0.950 no
C(16) H(16) 0.950 no
C(16) H(17) 0.950 no
C(16) H(18) 0.950 no

loop_
_geom_contact_atom_site_label_1
_geom_contact_atom_site_label_2
_geom_contact_distance
_geom_contact_site_symmetry_2
O(2) C(13) 3.363(11) 1_655
O(2) C(16) 3.437(11) 2_556
O(4) C(2) 3.410(11) 4_565
O(4) C(4) 3.658(9) 4_565
O(4) C(10) 3.449(9) 2_456
C(1) C(5) 3.667(11) 2_455
C(2) O(4) 3.410(11) 4_564
C(2) C(3) 3.672(14) 2_455
C(3) C(2) 3.672(14) 2_555
C(4) O(4) 3.658(9) 4_564
C(5) C(1) 3.667(11) 2_555
C(10) O(4) 3.449(9) 2_556
C(13) O(2) 3.363(11) 1_455
C(13) C(15) 3.558(15) 3_555
C(15) C(13) 3.558(15) 3_545
C(16) O(2) 3.437(11) 2_456
Br(1) H(5) 3.386 2_455
Br(1) H(7) 3.623 2_455
Br(1) H(10) 3.655 4_564
Br(1) H(15) 3.287 2_555
O(2) H(1) 2.979 4_565
O(2) H(4) 3.028 3_655
O(2) H(9) 2.520 1_655
O(2) H(10) 3.490 1_655
O(2) H(17) 2.954 2_556
O(2) H(18) 3.126 2_556
O(3) H(5) 3.281 1_455
O(4) H(1) 2.708 4_565
O(4) H(3) 3.218 4_565
O(4) H(6) 2.503 2_456
O(4) H(8) 3.222 2_456
O(4) H(12) 3.128 2_456
O(4) H(16) 3.317 2_556
N(1) H(7) 3.125 3_655
N(1) H(9) 3.672 1_655
N(1) H(13) 3.366 3_655
N(1) H(14) 3.698 3_555
C(1) H(10) 3.658 4_564
C(2) H(2) 3.622 2_455
C(2) H(10) 3.158 4_564
C(2) H(17) 3.537 3_555
C(3) H(10) 3.485 3_545
C(3) H(17) 3.181 4_554
C(4) H(14) 3.630 3_555
C(4) H(16) 3.521 3_555
C(4) H(17) 3.551 3_555
C(5) H(10) 3.148 3_545
C(8) H(9) 2.922 1_655
C(9) H(9) 3.547 1_655
C(10) H(3) 3.454 3_645
C(10) H(9) 3.066 1_655
C(10) H(16) 3.274 1_655
C(10) H(18) 3.446 2_556
C(11) H(18) 3.653 2_556
C(12) H(1) 2.984 4_565
C(12) H(5) 3.318 1_455
C(12) H(6) 3.628 2_456
C(13) H(1) 3.187 4_565
C(13) H(4) 3.247 3_555
C(13) H(5) 3.014 1_455
C(13) H(13) 3.063 3_555
C(13) H(14) 3.566 3_555
C(13) H(15) 3.492 3_555
C(14) H(2) 3.528 4_555
C(15) H(10) 3.697 3_545
C(15) H(11) 2.746 3_545
C(16) H(2) 3.187 4_555
C(16) H(3) 3.485 3_545
C(16) H(8) 3.392 2_456
C(16) H(9) 3.681 2_556
H(1) O(2) 2.979 4_564
H(1) O(4) 2.708 4_564
H(1) C(12) 2.984 4_564
H(1) C(13) 3.187 4_564
H(1) H(10) 2.642 4_564
H(1) H(11) 3.504 4_564
H(1) H(16) 3.550 3_555
H(1) H(17) 3.219 3_555
H(2) C(2) 3.622 2_555
H(2) C(14) 3.528 4_554
H(2) C(16) 3.187 4_554
H(2) H(10) 3.233 3_545
H(2) H(12) 3.090 4_554
H(2) H(14) 3.306 4_554
H(2) H(16) 3.692 4_554
H(2) H(17) 2.341 4_554
H(3) O(4) 3.218 4_564
H(3) C(10) 3.454 3_655
H(3) C(16) 3.485 3_555
H(3) H(6) 3.085 3_655
H(3) H(7) 2.943 3_655
H(3) H(12) 3.280 3_655
H(3) H(14) 3.137 3_555
H(3) H(16) 2.852 3_555
H(3) H(17) 3.259 3_555
H(4) O(2) 3.028 3_645
H(4) C(13) 3.247 3_545
H(4) H(9) 3.180 3_545
H(4) H(10) 2.593 3_545
H(4) H(11) 3.525 3_545
H(4) H(17) 3.509 4_554
H(5) Br(1) 3.386 2_555
H(5) O(3) 3.281 1_655
H(5) C(12) 3.318 1_655
H(5) C(13) 3.014 1_655
H(5) H(9) 2.275 1_655
H(5) H(11) 3.236 1_655
H(5) H(15) 3.499 1_655
H(5) H(16) 3.100 1_655
H(5) H(18) 3.487 2_556
H(6) O(4) 2.503 2_556
H(6) C(12) 3.628 2_556
H(6) H(3) 3.085 3_645
H(6) H(8) 3.616 2_556
H(6) H(9) 3.231 1_655
H(6) H(16) 2.908 1_655
H(6) H(18) 2.773 2_556
H(7) Br(1) 3.623 2_555
H(7) N(1) 3.125 3_645
H(7) H(3) 2.943 3_645
H(7) H(15) 3.631 1_655
H(7) H(16) 3.276 1_655
H(8) O(4) 3.222 2_556
H(8) C(16) 3.392 2_556
H(8) H(6) 3.616 2_456
H(8) H(16) 3.228 2_556
H(8) H(17) 3.650 2_556
H(8) H(18) 2.820 2_556
H(9) O(2) 2.520 1_455
H(9) N(1) 3.672 1_455
H(9) C(8) 2.922 1_455
H(9) C(9) 3.547 1_455
H(9) C(10) 3.066 1_455
H(9) C(16) 3.681 2_456
H(9) H(4) 3.180 3_555
H(9) H(5) 2.275 1_455
H(9) H(6) 3.231 1_455
H(9) H(13) 3.129 3_555
H(9) H(17) 3.310 2_456
H(9) H(18) 3.205 2_456
H(10) Br(1) 3.655 4_565
H(10) O(2) 3.490 1_455
H(10) C(1) 3.658 4_565
H(10) C(2) 3.158 4_565
H(10) C(3) 3.485 3_555
H(10) C(5) 3.148 3_555
H(10) C(15) 3.697 3_555
H(10) H(1) 2.642 4_565
H(10) H(2) 3.233 3_555
H(10) H(4) 2.593 3_555
H(10) H(13) 3.253 3_555
H(10) H(15) 3.412 3_555
H(10) H(17) 3.523 2_456
H(11) C(15) 2.746 3_555
H(11) H(1) 3.504 4_565
H(11) H(4) 3.525 3_555
H(11) H(5) 3.236 1_455
H(11) H(13) 2.376 3_555
H(11) H(14) 2.643 3_555
H(11) H(15) 2.762 3_555
H(12) O(4) 3.128 2_556
H(12) H(2) 3.090 4_555
H(12) H(3) 3.280 3_645
H(13) N(1) 3.366 3_645
H(13) C(13) 3.063 3_545
H(13) H(9) 3.129 3_545
H(13) H(10) 3.253 3_545
H(13) H(11) 2.376 3_545
H(14) N(1) 3.698 3_545
H(14) C(4) 3.630 3_545
H(14) C(13) 3.566 3_545
H(14) H(2) 3.306 4_555
H(14) H(3) 3.137 3_545
H(14) H(11) 2.643 3_545
H(15) Br(1) 3.287 2_455
H(15) C(13) 3.492 3_545
H(15) H(5) 3.499 1_455
H(15) H(7) 3.631 1_455
H(15) H(10) 3.412 3_545
H(15) H(11) 2.762 3_545
H(16) O(4) 3.317 2_456
H(16) C(4) 3.521 3_545
H(16) C(10) 3.274 1_455
H(16) H(1) 3.550 3_545
H(16) H(2) 3.692 4_555
H(16) H(3) 2.852 3_545
H(16) H(5) 3.100 1_455
H(16) H(6) 2.908 1_455
H(16) H(7) 3.276 1_455
H(16) H(8) 3.228 2_456
H(17) O(2) 2.954 2_456
H(17) C(2) 3.537 3_545
H(17) C(3) 3.181 4_555
H(17) C(4) 3.551 3_545
H(17) H(1) 3.219 3_545
H(17) H(2) 2.341 4_555
H(17) H(3) 3.259 3_545
H(17) H(4) 3.509 4_555
H(17) H(8) 3.650 2_456
H(17) H(9) 3.310 2_556
H(17) H(10) 3.523 2_556
H(18) O(2) 3.126 2_456
H(18) C(10) 3.446 2_456
H(18) C(11) 3.653 2_456
H(18) H(5) 3.487 2_456
H(18) H(6) 2.773 2_456
H(18) H(8) 2.820 2_456
H(18) H(9) 3.205 2_556

loop_
_geom_torsion_atom_site_label_1
_geom_torsion_atom_site_label_2
_geom_torsion_atom_site_label_3
_geom_torsion_atom_site_label_4
_geom_torsion
C(7) O(1) C(9) C(8) 5.7(6)
C(7) O(1) C(9) C(10) -113.7(6)
C(7) O(1) C(9) C(11) 122.8(6)
C(9) O(1) C(7) N(1) -4.7(7)
C(9) O(1) C(7) C(6) 173.8(5)
C(11) O(3) C(12) O(4) -10.6(11)
C(11) O(3) C(12) C(13) 169.6(6)
C(12) O(3) C(11) C(9) -122.5(6)
C(12) O(3) C(11) C(14) 108.0(6)
C(7) N(1) C(8) O(2) -179.9(6)
C(7) N(1) C(8) C(9) 3.0(7)
C(8) N(1) C(7) O(1) 1.0(8)
C(8) N(1) C(7) C(6) -177.4(6)
Br(1) C(1) C(2) C(4) -174.8(7)
Br(1) C(1) C(3) C(5) 176.6(6)
C(2) C(1) C(3) C(5) -1.8(13)
C(3) C(1) C(2) C(4) 3.7(13)
C(1) C(2) C(4) C(6) -3.8(14)
C(1) C(3) C(5) C(6) 0.1(12)
C(2) C(4) C(6) C(5) 2.0(13)
C(2) C(4) C(6) C(7) 177.1(8)
C(3) C(5) C(6) C(4) -0.2(10)
C(3) C(5) C(6) C(7) -175.3(7)
C(4) C(6) C(7) O(1) 171.3(7)
C(4) C(6) C(7) N(1) -10.3(11)
C(5) C(6) C(7) O(1) -13.6(10)
C(5) C(6) C(7) N(1) 164.8(7)
O(2) C(8) C(9) O(1) 177.4(7)
O(2) C(8) C(9) C(10) -66.0(9)
O(2) C(8) C(9) C(11) 58.5(9)
N(1) C(8) C(9) O(1) -5.5(6)
N(1) C(8) C(9) C(10) 111.1(6)
N(1) C(8) C(9) C(11) -124.4(5)
O(1) C(9) C(11) O(3) -63.3(6)
O(1) C(9) C(11) C(14) 60.5(8)
C(8) C(9) C(11) O(3) 48.5(6)
C(8) C(9) C(11) C(14) 172.3(6)
C(10) C(9) C(11) O(3) 174.2(5)
C(10) C(9) C(11) C(14) -62.0(8)
O(3) C(11) C(14) C(15) 62.3(10)
O(3) C(11) C(14) C(16) -63.3(8)
C(9) C(11) C(14) C(15) -59.1(11)
C(9) C(11) C(14) C(16) 175.3(6)
